data_7110766
loop_
_publ_author_name
'Lee, Albert W. M.'
'Yeung, Anissa B. W.'
'Yuen, Mabel S. M.'
'Zhang, H.'
'Zhao, X.'
'Wong, W. Y.'

_publ_section_title
;
 Oligoacetylenic sulfides
;
_journal_issue 1
_journal_name_full 'Chemical Communications'
_journal_page_first 75
_journal_paper_doi 10.1039/a908220d
_journal_year 2000
_chemical_formula_sum 'C13 H24 O2 S2 Si'
_chemical_formula_weight 304.53
_chemical_name_systematic
; 
 ? 
;
_space_group_IT_number 2
_symmetry_cell_setting triclinic
_symmetry_space_group_name_Hall '-P 1'
_symmetry_space_group_name_H-M 'P -1'
_atom_sites_solution_hydrogens geom
_atom_sites_solution_primary direct
_atom_sites_solution_secondary difmap
_audit_creation_method SHELXL-97
_cell_angle_alpha 118.6320(10)
_cell_angle_beta 98.4490(10)
_cell_angle_gamma 97.3550(10)
_cell_formula_units_Z 4
_cell_length_a 7.9504(5)
_cell_length_b 15.8566(10)
_cell_length_c 16.0012(10)
_cell_measurement_temperature 293(2)
_cell_volume 1704.97(19)
_computing_data_collection 'SMART CCD'
_computing_data_reduction SAINT
_computing_structure_refinement 'SHELXL-97 (Sheldrick, 1997)'
_computing_structure_solution 'SHELXS-97 (Sheldrick, 1990)'
_diffrn_ambient_temperature 293(2)
_diffrn_measured_fraction_theta_full 0.926
_diffrn_measured_fraction_theta_max 0.926
_diffrn_radiation_monochromator graphite
_diffrn_radiation_source 'fine-focus sealed tube'
_diffrn_radiation_type MoK\a
_diffrn_radiation_wavelength 0.71073
_diffrn_reflns_av_R_equivalents 0.0128
_diffrn_reflns_av_sigmaI/netI 0.0248
_diffrn_reflns_limit_h_max 4
_diffrn_reflns_limit_h_min -10
_diffrn_reflns_limit_k_max 20
_diffrn_reflns_limit_k_min -20
_diffrn_reflns_limit_l_max 20
_diffrn_reflns_limit_l_min -20
_diffrn_reflns_number 10061
_diffrn_reflns_theta_full 27.51
_diffrn_reflns_theta_max 27.51
_diffrn_reflns_theta_min 1.49
_exptl_absorpt_coefficient_mu 0.376
_exptl_crystal_colour colorless
_exptl_crystal_density_diffrn 1.186
_exptl_crystal_density_method 'not measured'
_exptl_crystal_description block
_exptl_crystal_F_000 656
_exptl_crystal_size_max 0.36
_exptl_crystal_size_mid 0.29
_exptl_crystal_size_min 0.27
_refine_diff_density_max 0.624
_refine_diff_density_min -0.351
_refine_diff_density_rms 0.041
_refine_ls_extinction_method none
_refine_ls_goodness_of_fit_ref 1.054
_refine_ls_hydrogen_treatment mixed
_refine_ls_matrix_type full
_refine_ls_number_parameters 337
_refine_ls_number_reflns 7271
_refine_ls_number_restraints 0
_refine_ls_restrained_S_all 1.054
_refine_ls_R_factor_all 0.0551
_refine_ls_R_factor_gt 0.0390
_refine_ls_shift/su_max 0.004
_refine_ls_shift/su_mean 0.001
_refine_ls_structure_factor_coef Fsqd
_refine_ls_weighting_details 'calc w=1/[\s^2^(Fo^2^)+(0.0626P)^2^+0.0829P] where P=(Fo^2^+2Fc^2^)/3'
_refine_ls_weighting_scheme calc
_refine_ls_wR_factor_gt 0.1061
_refine_ls_wR_factor_ref 0.1140
_reflns_number_gt 5439
_reflns_number_total 7271
_reflns_threshold_expression >2sigma(I)
_cod_data_source_file a908220dsup1.cif
_cod_data_source_block wy0024wm
_cod_depositor_comments
;
The following automatic conversions were performed:

'_symmetry_cell_setting' value 'Triclinic' changed to 'triclinic'
according to /home/saulius/struct/CIF-dictionaries/cif_core.dic
dictionary named 'cif_core.dic' version 2.4.2 from 2011-04-26.

Automatic conversion script
Id: cif_fix_values 1891 2012-01-12 08:04:46Z andrius 
;
_cod_original_sg_symbol_H-M P-1
_cod_database_code 7110766

loop_
_symmetry_equiv_pos_as_xyz
'x, y, z'
'-x, -y, -z'

loop_
_atom_site_label
_atom_site_type_symbol
_atom_site_fract_x
_atom_site_fract_y
_atom_site_fract_z
_atom_site_U_iso_or_equiv
_atom_site_adp_type
_atom_site_occupancy
_atom_site_symmetry_multiplicity
_atom_site_calc_flag
_atom_site_refinement_flags
Si1 Si 0.23476(7) 0.75320(4) 0.99570(4) 0.05119(14) Uani 1 1 d .
Si2 Si 0.56329(6) 0.75369(4) 0.41584(4) 0.04761(14) Uani 1 1 d .
S4 S 0.30310(6) 0.58323(3) 0.53900(3) 0.04954(13) Uani 1 1 d .
S2 S -0.03339(9) 0.64852(4) 0.79654(4) 0.07444(19) Uani 1 1 d .
S1 S -0.07854(7) 0.87124(4) 0.83237(3) 0.05858(15) Uani 1 1 d .
S3 S 0.38594(9) 0.82075(4) 0.58987(4) 0.07588(19) Uani 1 1 d .
C10 C 0.0806(2) 0.76202(14) 0.89794(13) 0.0502(4) Uani 1 1 d .
C23 C 0.4577(2) 0.72521(13) 0.50212(12) 0.0467(4) Uani 1 1 d .
C24 C 0.4261(2) 0.63336(14) 0.48596(13) 0.0489(4) Uani 1 1 d .
H24 H 0.4775 0.5899 0.4395 0.059 Uiso 1 1 calc R
C11 C 0.0561(3) 0.84854(14) 0.91128(13) 0.0545(5) Uani 1 1 d .
H11 H 0.1191 0.9038 0.9703 0.065 Uiso 1 1 calc R
O2 O -0.1763(2) 0.93968(12) 0.88580(11) 0.0788(5) Uani 1 1 d .
O4 O 0.41672(19) 0.56369(12) 0.60310(11) 0.0702(4) Uani 1 1 d .
C17 C 0.3756(2) 0.73284(15) 0.31573(14) 0.0572(5) Uani 1 1 d .
H17 H 0.4276 0.7428 0.2684 0.069 Uiso 1 1 calc R
O1 O 0.0257(2) 0.89881(15) 0.77995(13) 0.0926(5) Uani 1 1 d .
O3 O 0.1736(2) 0.50110(12) 0.46113(11) 0.0813(5) Uani 1 1 d .
C20 C 0.6975(3) 0.66046(17) 0.36078(16) 0.0616(5) Uani 1 1 d .
H20 H 0.6196 0.5958 0.3348 0.074 Uiso 1 1 calc R
C25 C 0.2061(3) 0.67429(17) 0.61013(16) 0.0644(5) Uani 1 1 d .
H25 H 0.1186 0.6567 0.6353 0.077 Uiso 1 1 calc R
C14 C 0.6814(3) 0.88746(15) 0.48732(16) 0.0649(6) Uani 1 1 d .
H14 H 0.5937 0.9247 0.5129 0.078 Uiso 1 1 calc R
C7 C 0.4064(3) 0.87180(17) 1.06767(16) 0.0694(6) Uani 1 1 d .
H7 H 0.3428 0.9246 1.0848 0.083 Uiso 1 1 calc R
C4 C 0.3177(3) 0.63798(17) 0.93067(18) 0.0732(6) Uani 1 1 d .
H4 H 0.2140 0.5835 0.8936 0.088 Uiso 1 1 calc R
C1 C 0.0968(3) 0.73980(19) 1.07696(17) 0.0701(6) Uani 1 1 d .
H1 H 0.1773 0.7402 1.1299 0.084 Uiso 1 1 calc R
C26 C 0.2450(3) 0.76696(17) 0.63208(15) 0.0666(6) Uani 1 1 d .
H26 H 0.1888 0.8091 0.6764 0.080 Uiso 1 1 calc R
C13 C -0.1979(3) 0.67385(18) 0.73717(16) 0.0766(7) Uani 1 1 d .
H13 H -0.2821 0.6194 0.6874 0.092 Uiso 1 1 calc R
C19 C 0.2654(3) 0.62731(19) 0.25974(18) 0.0817(7) Uani 1 1 d .
H19A H 0.2121 0.6140 0.3035 0.123 Uiso 1 1 calc R
H19B H 0.3386 0.5821 0.2330 0.123 Uiso 1 1 calc R
H19C H 0.1762 0.6194 0.2075 0.123 Uiso 1 1 calc R
C18 C 0.2601(3) 0.8074(2) 0.35186(18) 0.0798(7) Uani 1 1 d .
H18A H 0.1659 0.7921 0.2982 0.120 Uiso 1 1 calc R
H18B H 0.3286 0.8727 0.3775 0.120 Uiso 1 1 calc R
H18C H 0.2134 0.8039 0.4024 0.120 Uiso 1 1 calc R
C15 C 0.8259(4) 0.9157(2) 0.5768(2) 0.1037(10) Uani 1 1 d .
H15A H 0.9185 0.8836 0.5557 0.156 Uiso 1 1 calc R
H15B H 0.7792 0.8955 0.6181 0.156 Uiso 1 1 calc R
H15C H 0.8705 0.9860 0.6129 0.156 Uiso 1 1 calc R
C22 C 0.7531(3) 0.6594(2) 0.27165(19) 0.0889(8) Uani 1 1 d .
H22A H 0.8280 0.7219 0.2927 0.133 Uiso 1 1 calc R
H22B H 0.6512 0.6475 0.2236 0.133 Uiso 1 1 calc R
H22C H 0.8146 0.6080 0.2433 0.133 Uiso 1 1 calc R
C16 C 0.7505(4) 0.9241(2) 0.4233(2) 0.0941(9) Uani 1 1 d .
H16A H 0.7934 0.9944 0.4613 0.141 Uiso 1 1 calc R
H16B H 0.6579 0.9073 0.3684 0.141 Uiso 1 1 calc R
H16C H 0.8437 0.8934 0.4002 0.141 Uiso 1 1 calc R
C12 C -0.2213(3) 0.76012(19) 0.75240(17) 0.0849(8) Uani 1 1 d .
H12 H -0.3240 0.7609 0.7168 0.102 Uiso 1 1 calc R
C5 C 0.4231(5) 0.6146(2) 1.0021(2) 0.1164(11) Uani 1 1 d .
H5A H 0.4453 0.5500 0.9663 0.175 Uiso 1 1 calc R
H5B H 0.3579 0.6165 1.0487 0.175 Uiso 1 1 calc R
H5C H 0.5320 0.6626 1.0360 0.175 Uiso 1 1 calc R
C21 C 0.8540(3) 0.6665(2) 0.4336(2) 0.0889(8) Uani 1 1 d .
H21A H 0.9019 0.6096 0.4019 0.133 Uiso 1 1 calc R
H21B H 0.8166 0.6686 0.4887 0.133 Uiso 1 1 calc R
H21C H 0.9416 0.7252 0.4556 0.133 Uiso 1 1 calc R
C3 C 0.0140(4) 0.8282(3) 1.1266(2) 0.1080(11) Uani 1 1 d .
H3A H -0.0689 0.8300 1.0778 0.162 Uiso 1 1 calc R
H3B H 0.1034 0.8881 1.1607 0.162 Uiso 1 1 calc R
H3C H -0.0443 0.8217 1.1724 0.162 Uiso 1 1 calc R
C9 C 0.5327(4) 0.8885(2) 1.0111(3) 0.1084(10) Uani 1 1 d .
H9A H 0.5999 0.9554 1.0484 0.163 Uiso 1 1 calc R
H9B H 0.4680 0.8763 0.9493 0.163 Uiso 1 1 calc R
H9C H 0.6098 0.8443 0.9998 0.163 Uiso 1 1 calc R
C2 C -0.0401(4) 0.6414(3) 1.0262(2) 0.1132(11) Uani 1 1 d .
H2A H -0.0990 0.6377 1.0730 0.170 Uiso 1 1 calc R
H2B H 0.0169 0.5875 1.0001 0.170 Uiso 1 1 calc R
H2C H -0.1234 0.6375 0.9739 0.170 Uiso 1 1 calc R
C6 C 0.4201(4) 0.6348(2) 0.8555(2) 0.1089(10) Uani 1 1 d .
H6A H 0.5342 0.6774 0.8892 0.163 Uiso 1 1 calc R
H6B H 0.3592 0.6565 0.8157 0.163 Uiso 1 1 calc R
H6C H 0.4308 0.5684 0.8147 0.163 Uiso 1 1 calc R
C8 C 0.5072(4) 0.8879(2) 1.1660(2) 0.1073(10) Uani 1 1 d .
H8A H 0.5657 0.8353 1.1538 0.161 Uiso 1 1 calc R
H8B H 0.4269 0.8888 1.2056 0.161 Uiso 1 1 calc R
H8C H 0.5917 0.9498 1.1997 0.161 Uiso 1 1 calc R

loop_
_atom_site_aniso_label
_atom_site_aniso_U_11
_atom_site_aniso_U_22
_atom_site_aniso_U_33
_atom_site_aniso_U_23
_atom_site_aniso_U_13
_atom_site_aniso_U_12
Si1 0.0576(3) 0.0537(3) 0.0510(3) 0.0305(2) 0.0136(2) 0.0234(2)
Si2 0.0453(3) 0.0498(3) 0.0513(3) 0.0303(2) 0.0096(2) 0.0052(2)
S4 0.0492(3) 0.0523(3) 0.0532(3) 0.0306(2) 0.0169(2) 0.0097(2)
S2 0.0907(4) 0.0494(3) 0.0632(3) 0.0198(3) -0.0025(3) 0.0131(3)
S1 0.0705(3) 0.0636(3) 0.0445(2) 0.0256(2) 0.0120(2) 0.0348(3)
S3 0.1112(5) 0.0501(3) 0.0722(4) 0.0273(3) 0.0453(3) 0.0260(3)
C10 0.0579(11) 0.0501(10) 0.0418(9) 0.0213(8) 0.0117(8) 0.0186(9)
C23 0.0489(10) 0.0488(10) 0.0452(9) 0.0257(8) 0.0120(8) 0.0111(8)
C24 0.0487(10) 0.0521(10) 0.0570(10) 0.0322(9) 0.0230(8) 0.0165(8)
C11 0.0643(12) 0.0503(10) 0.0427(9) 0.0194(8) 0.0032(8) 0.0214(9)
O2 0.0839(10) 0.0812(11) 0.0630(9) 0.0242(8) 0.0144(8) 0.0490(9)
O4 0.0773(10) 0.0869(10) 0.0757(9) 0.0578(9) 0.0257(8) 0.0340(8)
C17 0.0517(11) 0.0682(13) 0.0548(11) 0.0357(10) 0.0098(9) 0.0088(9)
O1 0.1041(13) 0.1287(16) 0.0851(11) 0.0745(12) 0.0382(11) 0.0528(12)
O3 0.0652(9) 0.0793(11) 0.0704(9) 0.0229(8) 0.0177(8) -0.0146(8)
C20 0.0530(11) 0.0689(13) 0.0753(13) 0.0419(11) 0.0274(10) 0.0178(10)
C25 0.0679(13) 0.0785(15) 0.0676(13) 0.0444(12) 0.0361(11) 0.0294(11)
C14 0.0687(13) 0.0552(12) 0.0673(12) 0.0360(10) 0.0039(10) -0.0036(10)
C7 0.0660(13) 0.0635(13) 0.0745(14) 0.0357(12) -0.0014(11) 0.0193(11)
C4 0.0893(16) 0.0657(14) 0.0775(14) 0.0391(12) 0.0253(13) 0.0413(12)
C1 0.0715(14) 0.0957(17) 0.0655(13) 0.0533(13) 0.0210(11) 0.0328(13)
C26 0.0813(15) 0.0757(15) 0.0567(12) 0.0348(11) 0.0338(11) 0.0375(12)
C13 0.0745(15) 0.0688(15) 0.0509(11) 0.0103(10) -0.0062(11) 0.0110(12)
C19 0.0677(14) 0.0801(16) 0.0747(15) 0.0342(13) -0.0077(12) -0.0057(12)
C18 0.0687(14) 0.1046(19) 0.0799(16) 0.0553(15) 0.0140(12) 0.0325(14)
C15 0.103(2) 0.0854(19) 0.0925(19) 0.0483(16) -0.0276(17) -0.0289(16)
C22 0.0860(17) 0.114(2) 0.0895(18) 0.0584(17) 0.0498(15) 0.0365(16)
C16 0.106(2) 0.0775(17) 0.0958(18) 0.0543(16) 0.0104(16) -0.0180(15)
C12 0.0845(16) 0.0804(17) 0.0577(13) 0.0177(12) -0.0169(12) 0.0287(14)
C5 0.152(3) 0.119(2) 0.125(2) 0.080(2) 0.043(2) 0.093(2)
C21 0.0642(14) 0.119(2) 0.121(2) 0.083(2) 0.0312(15) 0.0390(15)
C3 0.119(2) 0.161(3) 0.096(2) 0.081(2) 0.0643(18) 0.088(2)
C9 0.0880(19) 0.105(2) 0.140(3) 0.076(2) 0.0178(19) -0.0013(17)
C2 0.096(2) 0.143(3) 0.127(3) 0.093(2) 0.0332(19) 0.005(2)
C6 0.141(3) 0.109(2) 0.102(2) 0.0506(19) 0.068(2) 0.075(2)
C8 0.098(2) 0.107(2) 0.0940(19) 0.0510(18) -0.0245(17) 0.0037(18)

loop_
_atom_type_symbol
_atom_type_description
_atom_type_scat_dispersion_real
_atom_type_scat_dispersion_imag
_atom_type_scat_source
C C 0.0033 0.0016 'International Tables Vol C Tables 4.2.6.8 and 6.1.1.4'
H H 0.0000 0.0000 'International Tables Vol C Tables 4.2.6.8 and 6.1.1.4'
O O 0.0106 0.0060 'International Tables Vol C Tables 4.2.6.8 and 6.1.1.4'
Si Si 0.0817 0.0704 'International Tables Vol C Tables 4.2.6.8 and 6.1.1.4'
S S 0.1246 0.1234 'International Tables Vol C Tables 4.2.6.8 and 6.1.1.4'

loop_
_geom_angle_atom_site_label_1
_geom_angle_atom_site_label_2
_geom_angle_atom_site_label_3
_geom_angle
C7 Si1 C4 115.65(11)
C7 Si1 C1 110.24(11)
C4 Si1 C1 109.53(11)
C7 Si1 C10 107.59(9)
C4 Si1 C10 107.29(9)
C1 Si1 C10 106.05(9)
C20 Si2 C14 117.00(10)
C20 Si2 C17 108.83(10)
C14 Si2 C17 109.90(9)
C20 Si2 C23 107.48(9)
C14 Si2 C23 107.65(9)
C17 Si2 C23 105.34(8)
O3 S4 O4 116.64(11)
O3 S4 C25 110.06(11)
O4 S4 C25 107.69(10)
O3 S4 C24 106.98(9)
O4 S4 C24 109.66(9)
C25 S4 C24 105.23(10)
C13 S2 C10 105.67(11)
O2 S1 O1 116.22(11)
O2 S1 C12 108.09(12)
O1 S1 C12 109.35(13)
O2 S1 C11 109.55(9)
O1 S1 C11 108.37(10)
C12 S1 C11 104.64(11)
C26 S3 C23 105.96(10)
C11 C10 S2 123.86(14)
C11 C10 Si1 121.37(14)
S2 C10 Si1 114.62(10)
C24 C23 S3 123.76(14)
C24 C23 Si2 119.82(14)
S3 C23 Si2 115.99(10)
C23 C24 S4 129.35(15)
C10 C11 S1 128.06(15)
C19 C17 C18 110.77(18)
C19 C17 Si2 112.66(15)
C18 C17 Si2 113.38(15)
C21 C20 C22 111.12(18)
C21 C20 Si2 115.18(17)
C22 C20 Si2 112.31(16)
C26 C25 S4 125.56(17)
C15 C14 C16 110.34(19)
C15 C14 Si2 114.87(16)
C16 C14 Si2 113.09(16)
C9 C7 C8 110.6(2)
C9 C7 Si1 115.17(18)
C8 C7 Si1 113.17(17)
C5 C4 C6 110.0(2)
C5 C4 Si1 112.42(17)
C6 C4 Si1 115.41(18)
C3 C1 C2 111.5(2)
C3 C1 Si1 112.28(17)
C2 C1 Si1 114.11(18)
C25 C26 S3 128.83(17)
C12 C13 S2 128.58(18)
C13 C12 S1 125.45(19)

loop_
_geom_bond_atom_site_label_1
_geom_bond_atom_site_label_2
_geom_bond_distance
Si1 C7 1.879(2)
Si1 C4 1.883(2)
Si1 C1 1.887(2)
Si1 C10 1.9128(18)
Si2 C20 1.879(2)
Si2 C14 1.881(2)
Si2 C17 1.8881(19)
Si2 C23 1.9118(18)
S4 O3 1.4260(15)
S4 O4 1.4379(14)
S4 C25 1.716(2)
S4 C24 1.7321(17)
S2 C13 1.705(2)
S2 C10 1.7450(19)
S1 O2 1.4264(15)
S1 O1 1.4300(18)
S1 C12 1.712(3)
S1 C11 1.7342(18)
S3 C26 1.723(2)
S3 C23 1.7352(19)
C10 C11 1.329(3)
C23 C24 1.333(2)
C17 C19 1.526(3)
C17 C18 1.534(3)
C20 C21 1.533(3)
C20 C22 1.547(3)
C25 C26 1.317(3)
C14 C15 1.530(3)
C14 C16 1.530(3)
C7 C9 1.526(4)
C7 C8 1.540(3)
C4 C5 1.532(3)
C4 C6 1.533(4)
C1 C3 1.533(3)
C1 C2 1.540(4)
C13 C12 1.313(3)
